data_2008148
loop_
_publ_author_name
'Gerkin, Roger E.'

_publ_section_title
;
 Hydrogen bonding in (2<i>R</i>,3<i>R</i>)-(+)-2,3-dimethoxybutanedioic
 acid [(+)-tartaric acid dimethyl ether]
;
_journal_issue 2
_journal_name_full 'Acta Crystallographica Section C'
_journal_page_first 209
_journal_page_last 211
_journal_paper_doi 10.1107/S0108270198012694
_journal_volume 55
_journal_year 1999
_chemical_formula_moiety 'C6 H10 O6 '
_chemical_formula_sum 'C6 H10 O6'
_chemical_formula_weight 178.14
_chemical_name_common '(+)-tartaric acid dimethyl ether'
_chemical_name_systematic '(2R,3R)-(+)-2,3-dimethoxybutanedioic acid'
_space_group_IT_number 5
_symmetry_cell_setting monoclinic
_symmetry_space_group_name_Hall 'I 2y'
_symmetry_space_group_name_H-M 'I 1 2 1'
_cell_angle_alpha 90
_cell_angle_beta 90.147(5)
_cell_angle_gamma 90
_cell_formula_units_Z 2
_cell_length_a 7.0863(5)
_cell_length_b 4.3394(6)
_cell_length_c 13.2126(6)
_cell_measurement_reflns_used 25
_cell_measurement_temperature 296
_cell_measurement_theta_max 17.5
_cell_measurement_theta_min 14.5
_cell_volume 406.29(7)
_computing_cell_refinement 'MSC/AFC Diffractometer Control Software'
_computing_data_collection
;
MSC/AFC Diffractometer Control Software (Molecular Structure
Corporation,1988)
;
_computing_data_reduction
;
TEXSAN (Molecular Structure Corporation, 1995)
;
_computing_molecular_graphics 'ORTEPII (Johnson, 1976)'
_computing_publication_material TEXSAN
_computing_structure_refinement TEXSAN
_computing_structure_solution 'SHELXS86 (Sheldrick, 1985)'
_diffrn_ambient_temperature 296
_diffrn_measurement_device_type AFC-5S
_diffrn_measurement_method '\w/2\q scans '
_diffrn_radiation_monochromator graphite
_diffrn_radiation_source 'X-ray tube'
_diffrn_radiation_type MoK\a
_diffrn_radiation_wavelength 0.71073
_diffrn_reflns_av_R_equivalents 0.010
_diffrn_reflns_limit_h_max 9
_diffrn_reflns_limit_h_min 0
_diffrn_reflns_limit_k_max 6
_diffrn_reflns_limit_k_min 0
_diffrn_reflns_limit_l_max 18
_diffrn_reflns_limit_l_min -18
_diffrn_reflns_number 706
_diffrn_reflns_theta_max 30.03
_diffrn_reflns_theta_min 2.0
_diffrn_standards_decay_% ' +- 0.8 (ave. max. rel. intensity)'
_diffrn_standards_interval_count 150
_diffrn_standards_number 6
_exptl_absorpt_coefficient_mu 0.133
_exptl_absorpt_correction_type none
_exptl_crystal_colour colorless
_exptl_crystal_density_diffrn 1.456
_exptl_crystal_description 'cut prism'
_exptl_crystal_F_000 188
_exptl_crystal_size_max 0.35
_exptl_crystal_size_mid 0.27
_exptl_crystal_size_min 0.12
_refine_diff_density_max 0.21
_refine_diff_density_min -0.16
_refine_ls_extinction_method none
_refine_ls_goodness_of_fit_obs 1.90
_refine_ls_hydrogen_treatment mixed
_refine_ls_matrix_type full
_refine_ls_number_parameters 62
_refine_ls_number_reflns 659
_refine_ls_R_factor_gt 0.031
_refine_ls_shift/su_max '< 0.01'
_refine_ls_structure_factor_coef Fsqd
_refine_ls_weighting_details 'w = 1/\s^2^(F^2^)'
_refine_ls_weighting_scheme calc
_refine_ls_wR_factor_obs 0.056
_reflns_number_gt 569
_reflns_number_total 659
_reflns_threshold_expression 'I > 2\s(I)'
_cod_data_source_file fr1158.cif
_cod_data_source_block 1
_cod_depositor_comments
;
The following automatic conversions were performed:
'_symmetry_cell_setting' value 'Monoclinic' changed to 'monoclinic'
according to '/home/saulius/struct/CIF-dictionaries/cif_core.dic'
dictionary named 'cif_core.dic' version 2.4.1 from 2010-06-29.

Automatic conversion script
Id: cif_fix_enum 1527 2010-12-29 10:47:43Z saulius 

The following automatic conversions were performed:

'_atom_site_adp_type' tag value 'Uij' was replaced with 'Uani' value
6 times.

Automatic conversion script
Id: cif_fix_values 1646 2011-03-28 12:23:43Z adriana 

The following automatic conversions were performed:

'_refine_ls_weighting_scheme' value '1/\s^2^(F^2^)' was changed to
'calc'. New tag '_refine_ls_weighting_details' was created. The value
of the new tag was set to 'w = 1/\s^2^(F^2^)'.

Automatic conversion script
Id: cif_fix_values 3143 2015-03-26 13:38:13Z robertas 
;
_cod_original_cell_volume 406.29(6)
_cod_original_sg_symbol_H-M 'I 2'
_cod_database_code 2008148

loop_
_symmetry_equiv_pos_as_xyz
x,y,z
'-x, y, -z'
'1/2+x, 1/2+y, 1/2+z'
'1/2 -x, 1/2 +y, 1/2 -z'

loop_
_atom_site_label
_atom_site_fract_x
_atom_site_fract_y
_atom_site_fract_z
_atom_site_U_iso_or_equiv
_atom_site_adp_type
_atom_site_calc_flag
_atom_site_calc_attached_atom
O1 -0.2195(2) 0.5812 0.87064(9) 0.0493(4) Uani ? ?
O2 -0.0661(2) 0.2023(5) 0.79055(8) 0.0489(4) Uani ? ?
O3 0.1805(2) 0.1393(5) 0.94821(8) 0.0354(3) Uani ? ?
C1 -0.0846(2) 0.3751(5) 0.86120(10) 0.0324(4) Uani ? ?
C2 0.0534(2) 0.3872(5) 0.94990(10) 0.0277(4) Uani ? ?
C3 0.3411(3) 0.1911(8) 0.8863(2) 0.0614(7) Uani ? ?
H1 -0.282(3) 0.604(7) 0.817(2) 0.084(8) Uiso ? ?
H2 0.120(2) 0.593(5) 0.9440(10) 0.034(5) Uiso ? ?
H3 0.4237 0.0102 0.8888 0.0737 Uiso calc C3
H4 0.3003 0.2268 0.8163 0.0737 Uiso calc C3
H5 0.4099 0.3720 0.9110 0.0737 Uiso calc C3

loop_
_atom_site_aniso_label
_atom_site_aniso_U_11
_atom_site_aniso_U_22
_atom_site_aniso_U_33
_atom_site_aniso_U_12
_atom_site_aniso_U_13
_atom_site_aniso_U_23
O1 0.0581(8) 0.0550(10) 0.0351(7) 0.0128(8) -0.0234(6) 0.0037(7)
O2 0.0495(7) 0.0690(10) 0.0281(5) -0.0056(9) -0.0139(5) -0.0133(7)
O3 0.0383(6) 0.0359(7) 0.0320(6) 0.0037(6) -0.0027(4) -0.0019(6)
C1 0.0363(9) 0.0381(10) 0.0228(7) -0.0119(9) -0.0082(6) 0.0076(7)
C2 0.0355(9) 0.0257(8) 0.0217(7) -0.0019(8) -0.0091(6) -0.0005(7)
C3 0.0430(10) 0.081(2) 0.0600(10) 0.0050(10) 0.0093(9) -0.0030(10)

loop_
_atom_type_symbol
_atom_type_scat_dispersion_real
_atom_type_scat_dispersion_imag
_atom_type_scat_source
H 0 0 'Stewart, Davidson & Simpson (1965)'
C .003 .002 'Creagh & McAuley (1992)'
O .011 .006 'Creagh & McAuley (1992)'

loop_
_geom_angle_atom_site_label_1
_geom_angle_atom_site_label_2
_geom_angle_atom_site_label_3
_geom_angle_site_symmetry_1
_geom_angle_site_symmetry_3
_geom_angle
_geom_angle_publ_flag
C1 O1 H1 ? ? 112.0(10) no
C2 O3 C3 ? ? 113.7(2) no
O1 C1 O2 ? ? 125.20(10) yes
O1 C1 C2 ? ? 111.70(10) yes
O2 C1 C2 ? ? 123.1(2) yes
O3 C2 C1 ? ? 111.80(10) no
O3 C2 C2 ? 2_557 109.48(10) no
O3 C2 H2 ? ? 112.3(9) no
C1 C2 C2 ? 2_557 110.3(2) yes
C1 C2 H2 ? ? 105.6(9) no
C2 C2 H2 2_557 ? 107.2(10) no
O3 C3 H3 ? ? 109.5 no
O3 C3 H4 ? ? 109.5 no
O3 C3 H5 ? ? 109.5 no
H3 C3 H4 ? ? 109.5 no
H3 C3 H5 ? ? 109.5 no
H4 C3 H5 ? ? 109.5 no

loop_
_geom_bond_atom_site_label_1
_geom_bond_atom_site_label_2
_geom_bond_site_symmetry_1
_geom_bond_site_symmetry_2
_geom_bond_distance
_geom_bond_publ_flag
O1 C1 ? ? 1.315(2) yes
O1 H1 ? ? 0.84(2) no
O2 C1 ? ? 1.205(2) yes
O3 C2 ? ? 1.403(2) yes
O3 C3 ? ? 1.421(2) yes
C1 C2 ? ? 1.525(2) yes
C2 C2 ? 2_557 1.527(3) yes
C2 H2 ? ? 1.01(2) no
C3 H3 ? ? 0.980 no
C3 H4 ? ? 0.980 no
C3 H5 ? ? 0.980 no

loop_
_geom_hbond_atom_site_label_D
_geom_hbond_atom_site_label_H
_geom_hbond_atom_site_label_A
_geom_hbond_site_symmetry_A
_geom_hbond_distance_DH
_geom_hbond_distance_HA
_geom_hbond_distance_DA
_geom_hbond_angle_DHA
_geom_hbond_publ_flag
O1 H1 O2 4_456 0.84(2) 1.84(2) 2.665(2) 172(3) yes
C2 H2 O3 1_565 1.01(2) 2.41(2) 3.386(2) 162.0(10) yes

loop_
_geom_torsion_atom_site_label_1
_geom_torsion_atom_site_label_2
_geom_torsion_atom_site_label_3
_geom_torsion_atom_site_label_4
_geom_torsion_site_symmetry_2
_geom_torsion_site_symmetry_3
_geom_torsion_site_symmetry_4
_geom_torsion
_geom_torsion_publ_flag
C1 C2 C2 C1 . 2_557 2_557 175.8(2) yes
C1 C2 O3 C3 . . . 85.0(2) yes
O3 C2 C2 C1 . 2_557 2_557 52.30(10) yes
C2 C2 O3 C3 2_557 2_557 2_557 -152.40(10) yes
O3 C2 C2 O3 . 2_557 2_557 -71.2(2) yes
